data_4115820
loop_
_publ_author_name
'Frank M. Tabellion'
'S. Russell Seidel'
'Atta M. Arif'
'Peter J. Stang'

_publ_section_title
;
 A Novel, Tunable Manganese Coordination System Based on a Flexible
 "Spacer" Unit: Noncovalent Templation Effects
;
_journal_name_full 'Journal of the American Chemical Society'
_journal_page_first 11982
_journal_page_last 11990
_journal_paper_doi 10.1021/ja0114310
_journal_volume 123
_journal_year 2001
_chemical_formula_sum 'C53 H40 F24 Mn2 N4 O8'
_chemical_formula_weight 1426.77
_chemical_name_systematic
; 
 ? 
;
_space_group_IT_number 2
_symmetry_cell_setting triclinic
_symmetry_space_group_name_Hall '-P 1'
_symmetry_space_group_name_H-M 'P -1'
_atom_sites_solution_hydrogens geom
_atom_sites_solution_primary direct
_atom_sites_solution_secondary difmap
_audit_creation_method SHELXL-97
_cell_angle_alpha 60.7325(15)
_cell_angle_beta 86.7121(13)
_cell_angle_gamma 80.4379(13)
_cell_formula_units_Z 1
_cell_length_a 10.1402(2)
_cell_length_b 13.0837(3)
_cell_length_c 13.3685(3)
_cell_measurement_reflns_used 19223
_cell_measurement_temperature 200(1)
_cell_measurement_theta_max 30.03
_cell_measurement_theta_min 1.02
_cell_volume 1525.13(6)
_computing_cell_refinement DENZO-SMN
_computing_data_collection 'Nonius COLLECT'
_computing_data_reduction DENZO-SMN
_computing_molecular_graphics 'WinGX, Ortep3'
_computing_structure_refinement 'SHELXL-97 (Sheldrick, 1997)'
_computing_structure_solution SIR97
_diffrn_ambient_temperature 200(1)
_diffrn_measured_fraction_theta_full 0.936
_diffrn_measured_fraction_theta_max 0.936
_diffrn_measurement_device_type 'NOnius KappaCCD Diffractometer'
_diffrn_measurement_method 'Omega scan'
_diffrn_radiation_monochromator graphite
_diffrn_radiation_source 'fine-focus sealed tube'
_diffrn_radiation_type MoK\a
_diffrn_radiation_wavelength 0.71073
_diffrn_reflns_av_R_equivalents 0.0194
_diffrn_reflns_av_sigmaI/netI 0.0519
_diffrn_reflns_limit_h_max 14
_diffrn_reflns_limit_h_min -14
_diffrn_reflns_limit_k_max 17
_diffrn_reflns_limit_k_min -17
_diffrn_reflns_limit_l_max 15
_diffrn_reflns_limit_l_min -18
_diffrn_reflns_number 12547
_diffrn_reflns_theta_full 30.00
_diffrn_reflns_theta_max 30.00
_diffrn_reflns_theta_min 2.50
_diffrn_standards_decay_% <2.0
_exptl_absorpt_coefficient_mu 0.541
_exptl_absorpt_correction_T_max 0.9330
_exptl_absorpt_correction_T_min 0.8546
_exptl_absorpt_correction_type multi-scan
_exptl_absorpt_process_details 'DENZO-SMN (Otwinowski & Minor, 1997)'
_exptl_crystal_colour yellow
_exptl_crystal_density_diffrn 1.553
_exptl_crystal_description plate
_exptl_crystal_F_000 716
_exptl_crystal_size_max 0.30
_exptl_crystal_size_mid 0.25
_exptl_crystal_size_min 0.13
_refine_diff_density_max 0.453
_refine_diff_density_min -0.399
_refine_diff_density_rms 0.051
_refine_ls_extinction_method none
_refine_ls_goodness_of_fit_ref 1.012
_refine_ls_hydrogen_treatment mixed
_refine_ls_matrix_type full
_refine_ls_number_parameters 463
_refine_ls_number_reflns 8331
_refine_ls_number_restraints 20
_refine_ls_restrained_S_all 1.014
_refine_ls_R_factor_all 0.0889
_refine_ls_R_factor_gt 0.0528
_refine_ls_shift/su_max 0.001
_refine_ls_shift/su_mean 0.000
_refine_ls_structure_factor_coef Fsqd
_refine_ls_weighting_details 'calc w=1/[\s^2^(Fo^2^)+(0.0430P)^2^+0.8687P] where P=(Fo^2^+2Fc^2^)/3'
_refine_ls_weighting_scheme calc
_refine_ls_wR_factor_gt 0.1118
_refine_ls_wR_factor_ref 0.1290
_reflns_number_gt 5726
_reflns_number_total 8331
_reflns_threshold_expression >2sigma(I)
_cod_data_source_file ja0114310_1.cif
_cod_data_source_block '[Mn(hfacac)2(1,3-bpyp)]2*(toluene)'
_cod_database_code 4115820

loop_
_symmetry_equiv_pos_as_xyz
'x, y, z'
'-x, -y, -z'

loop_
_atom_site_label
_atom_site_type_symbol
_atom_site_fract_x
_atom_site_fract_y
_atom_site_fract_z
_atom_site_U_iso_or_equiv
_atom_site_adp_type
_atom_site_occupancy
_atom_site_symmetry_multiplicity
_atom_site_calc_flag
_atom_site_refinement_flags
_atom_site_disorder_assembly
_atom_site_disorder_group
Mn1 Mn 0.51670(3) 0.23738(3) 0.75569(3) 0.03966(11) Uani 1 1 d . . .
F4 F 0.08843(18) 0.52376(18) 0.8095(2) 0.1040(7) Uani 1 1 d . . .
F5 F 0.28740(19) 0.54906(18) 0.81841(19) 0.0884(6) Uani 1 1 d . . .
F6 F 0.2005(3) 0.60199(15) 0.65777(18) 0.1084(8) Uani 1 1 d . . .
F10 F 0.9198(2) 0.50410(19) 0.63338(15) 0.0925(7) Uani 1 1 d . . .
F11 F 0.94843(18) 0.36214(18) 0.59712(18) 0.0931(6) Uani 1 1 d . . .
F12 F 0.79545(16) 0.50760(16) 0.50814(13) 0.0727(5) Uani 1 1 d . . .
O1 O 0.34267(15) 0.15363(14) 0.82772(14) 0.0468(4) Uani 1 1 d . . .
O2 O 0.37983(16) 0.39216(14) 0.74027(14) 0.0493(4) Uani 1 1 d . . .
O3 O 0.60144(16) 0.24347(14) 0.90023(13) 0.0471(4) Uani 1 1 d . . .
O4 O 0.67851(16) 0.33077(15) 0.66856(13) 0.0488(4) Uani 1 1 d . . .
N1 N 0.4666(2) 0.25836(17) 0.58435(16) 0.0469(4) Uani 1 1 d . . .
N2 N 0.37300(19) -0.05426(17) 0.18949(16) 0.0449(4) Uani 1 1 d . . .
C1 C 0.4071(3) 0.1772(3) 0.5788(2) 0.0660(8) Uani 1 1 d . . .
H1 H 0.3861 0.1121 0.6486 0.079 Uiso 1 1 calc R . .
C2 C 0.3749(3) 0.1835(3) 0.4769(2) 0.0679(8) Uani 1 1 d . . .
H2 H 0.3342 0.1227 0.4778 0.081 Uiso 1 1 calc R . .
C3 C 0.4017(2) 0.2780(2) 0.3735(2) 0.0475(5) Uani 1 1 d . . .
C4 C 0.4634(2) 0.3614(2) 0.3789(2) 0.0455(5) Uani 1 1 d . . .
H4 H 0.4844 0.4278 0.3103 0.055 Uiso 1 1 calc R . .
C5 C 0.4948(2) 0.3485(2) 0.4839(2) 0.0460(5) Uani 1 1 d . . .
H5 H 0.5387 0.4067 0.4851 0.055 Uiso 1 1 calc R . .
C6 C 0.3668(3) 0.2867(2) 0.2613(2) 0.0541(6) Uani 1 1 d . . .
H6A H 0.4135 0.2153 0.2587 0.065 Uiso 1 1 calc R . .
H6B H 0.3996 0.3567 0.1977 0.065 Uiso 1 1 calc R . .
C7 C 0.2166(3) 0.2975(2) 0.2429(2) 0.0535(6) Uani 1 1 d . . .
H7A H 0.1710 0.3744 0.2344 0.064 Uiso 1 1 calc R . .
H7B H 0.1812 0.2336 0.3114 0.064 Uiso 1 1 calc R . .
C8 C 0.1843(3) 0.2891(2) 0.1369(2) 0.0532(6) Uani 1 1 d . . .
H8A H 0.0860 0.3006 0.1265 0.064 Uiso 1 1 calc R . .
H8B H 0.2192 0.3529 0.0681 0.064 Uiso 1 1 calc R . .
C9 C 0.2450(2) 0.1708(2) 0.14868(19) 0.0441(5) Uani 1 1 d . . .
C10 C 0.1931(3) 0.0688(2) 0.2222(2) 0.0561(6) Uani 1 1 d . . .
H10 H 0.1126 0.0738 0.2606 0.067 Uiso 1 1 calc R . .
C11 C 0.2579(3) -0.0399(2) 0.2398(2) 0.0559(6) Uani 1 1 d . . .
H11 H 0.2195 -0.1083 0.2901 0.067 Uiso 1 1 calc R . .
C12 C 0.4214(2) 0.0447(2) 0.11673(18) 0.0426(5) Uani 1 1 d . . .
H12 H 0.5017 0.0375 0.0788 0.051 Uiso 1 1 calc R . .
C13 C 0.3612(2) 0.1564(2) 0.09400(18) 0.0436(5) Uani 1 1 d . . .
H13 H 0.3993 0.2239 0.0407 0.052 Uiso 1 1 calc R . .
C14 C 0.2300(2) 0.1956(2) 0.84596(19) 0.0437(5) Uani 1 1 d . A .
C15 C 0.1855(2) 0.3094(2) 0.8270(2) 0.0486(5) Uani 1 1 d . . .
H15 H 0.0977 0.3278 0.8487 0.058 Uiso 1 1 calc R . .
C16 C 0.2648(2) 0.3976(2) 0.77744(19) 0.0435(5) Uani 1 1 d . . .
C17 C 0.1318(3) 0.1064(2) 0.8941(3) 0.0623(7) Uani 1 1 d . . .
F1 F 0.0606(9) 0.1091(9) 0.8245(7) 0.091(2) Uani 0.50 1 d P A 1
F2 F 0.1882(10) 0.0007(9) 0.9593(9) 0.110(4) Uani 0.50 1 d PU A 1
F3 F 0.0447(7) 0.1314(8) 0.9666(6) 0.089(2) Uani 0.50 1 d P A 1
F1' F 0.1121(11) 0.0756(11) 0.8064(10) 0.120(3) Uani 0.50 1 d P A 2
F2' F 0.1842(12) 0.0060(10) 0.9808(7) 0.076(3) Uani 0.50 1 d PU A 2
F3' F 0.0157(7) 0.1430(7) 0.9116(10) 0.141(5) Uani 0.50 1 d P A 2
C18 C 0.2085(3) 0.5186(2) 0.7660(3) 0.0598(7) Uani 1 1 d . . .
C19 C 0.6899(2) 0.2998(2) 0.89856(19) 0.0421(5) Uani 1 1 d . B .
C20 C 0.7697(2) 0.3635(2) 0.80794(19) 0.0437(5) Uani 1 1 d . . .
H20 H 0.8340 0.4020 0.8199 0.052 Uiso 1 1 calc R . .
C21 C 0.7583(2) 0.37264(19) 0.70105(18) 0.0393(5) Uani 1 1 d . . .
C22 C 0.7086(3) 0.3011(3) 1.0106(2) 0.0669(8) Uani 1 1 d . . .
F7 F 0.7181(15) 0.1960(13) 1.0986(10) 0.153(6) Uani 0.50 1 d P B 1
F8 F 0.6067(8) 0.3611(12) 1.0321(10) 0.102(4) Uani 0.50 1 d PU B 1
F9 F 0.8066(17) 0.3526(15) 1.0118(15) 0.116(5) Uani 0.50 1 d PU B 1
F7' F 0.6281(14) 0.3942(13) 1.0037(12) 0.158(6) Uani 0.50 1 d PU B 2
F8' F 0.8332(18) 0.2997(17) 1.0321(16) 0.143(7) Uani 0.50 1 d PU B 2
F9' F 0.6731(11) 0.2110(13) 1.0995(9) 0.106(5) Uani 0.50 1 d P B 2
C23 C 0.8556(2) 0.4382(2) 0.6092(2) 0.0518(6) Uani 1 1 d . . .
C24 C 0.7819(10) 0.1127(6) 0.3708(8) 0.204(7) Uani 0.50 1 d PD C 1
H24A H 0.7773 0.0569 0.3427 0.307 Uiso 0.50 1 calc PR C 1
H24B H 0.7850 0.1920 0.3055 0.307 Uiso 0.50 1 calc PR C 1
H24C H 0.7027 0.1154 0.4155 0.307 Uiso 0.50 1 calc PR C 1
C25 C 0.9091(10) 0.0718(6) 0.4474(8) 0.201(5) Uani 1 1 d RD . .
H25 H 0.8344 0.1318 0.4098 0.242 Uiso 1 1 calc R C 2
C26 C 0.9770(11) 0.0984(9) 0.5093(8) 0.204(5) Uani 1 1 d D C 2
H26 H 0.9519 0.1731 0.5064 0.244 Uiso 0.50 1 calc PR C 2
C27 C 1.0850(11) 0.0201(9) 0.5793(8) 0.351(12) Uani 1 1 d RD . 2
H27 H 1.1394 0.0269 0.6307 0.421 Uiso 1 1 calc R C 2

loop_
_atom_site_aniso_label
_atom_site_aniso_U_11
_atom_site_aniso_U_22
_atom_site_aniso_U_33
_atom_site_aniso_U_23
_atom_site_aniso_U_13
_atom_site_aniso_U_12
Mn1 0.04373(19) 0.04324(19) 0.04087(19) -0.02442(15) 0.01307(13) -0.02047(14)
F4 0.0621(11) 0.0853(13) 0.184(2) -0.0854(15) 0.0222(12) -0.0021(9)
F5 0.0841(12) 0.1003(14) 0.1287(16) -0.0926(14) -0.0003(11) -0.0138(10)
F6 0.172(2) 0.0450(10) 0.0868(14) -0.0223(10) -0.0198(14) 0.0131(12)
F10 0.1034(14) 0.1279(16) 0.0740(11) -0.0521(11) 0.0326(10) -0.0895(13)
F11 0.0686(11) 0.0950(14) 0.0966(14) -0.0360(11) 0.0455(10) -0.0140(10)
F12 0.0688(10) 0.0866(12) 0.0450(8) -0.0124(8) 0.0109(7) -0.0355(9)
O1 0.0443(9) 0.0430(8) 0.0548(9) -0.0233(7) 0.0149(7) -0.0175(7)
O2 0.0521(9) 0.0423(9) 0.0582(10) -0.0262(8) 0.0119(8) -0.0173(7)
O3 0.0548(9) 0.0549(9) 0.0387(8) -0.0253(7) 0.0122(7) -0.0222(8)
O4 0.0539(9) 0.0656(10) 0.0412(8) -0.0308(8) 0.0153(7) -0.0343(8)
N1 0.0546(11) 0.0498(11) 0.0453(10) -0.0263(9) 0.0059(9) -0.0226(9)
N2 0.0460(10) 0.0490(11) 0.0480(11) -0.0291(9) 0.0111(8) -0.0141(9)
C1 0.097(2) 0.0648(17) 0.0473(14) -0.0258(12) 0.0109(14) -0.0499(16)
C2 0.099(2) 0.0691(18) 0.0548(15) -0.0349(14) 0.0082(15) -0.0494(17)
C3 0.0509(13) 0.0547(14) 0.0478(13) -0.0315(11) 0.0074(10) -0.0167(11)
C4 0.0517(13) 0.0430(12) 0.0420(12) -0.0191(10) 0.0047(10) -0.0142(10)
C5 0.0543(13) 0.0414(12) 0.0485(13) -0.0239(10) 0.0032(10) -0.0171(10)
C6 0.0584(15) 0.0681(16) 0.0502(14) -0.0380(13) 0.0079(11) -0.0180(12)
C7 0.0561(14) 0.0556(14) 0.0594(15) -0.0384(12) 0.0013(12) -0.0015(11)
C8 0.0550(14) 0.0554(14) 0.0542(14) -0.0327(12) -0.0060(11) 0.0006(11)
C9 0.0471(12) 0.0509(13) 0.0416(12) -0.0281(10) -0.0020(10) -0.0066(10)
C10 0.0490(13) 0.0626(16) 0.0656(16) -0.0383(13) 0.0197(12) -0.0138(12)
C11 0.0524(14) 0.0551(15) 0.0663(16) -0.0328(13) 0.0224(12) -0.0207(12)
C12 0.0470(12) 0.0487(12) 0.0366(11) -0.0238(10) 0.0100(9) -0.0126(10)
C13 0.0516(13) 0.0444(12) 0.0362(11) -0.0196(9) 0.0027(9) -0.0121(10)
C14 0.0385(11) 0.0460(12) 0.0416(11) -0.0149(10) 0.0013(9) -0.0152(10)
C15 0.0372(11) 0.0478(13) 0.0547(14) -0.0198(11) 0.0010(10) -0.0079(10)
C16 0.0459(12) 0.0424(12) 0.0428(12) -0.0209(10) -0.0045(10) -0.0060(10)
C17 0.0436(14) 0.0501(15) 0.0772(19) -0.0158(14) 0.0032(13) -0.0174(12)
F1 0.097(5) 0.118(6) 0.069(3) -0.039(3) 0.000(3) -0.070(4)
F2 0.054(4) 0.041(3) 0.176(9) -0.006(5) 0.025(5) -0.020(3)
F3 0.072(4) 0.116(5) 0.094(3) -0.054(3) 0.049(3) -0.060(4)
F1' 0.143(8) 0.153(7) 0.116(5) -0.083(4) 0.024(5) -0.105(7)
F2' 0.091(6) 0.069(5) 0.049(2) -0.005(2) -0.002(2) -0.040(4)
F3' 0.040(3) 0.068(3) 0.281(14) -0.061(7) 0.051(6) -0.019(2)
C18 0.0587(16) 0.0528(15) 0.0732(18) -0.0354(14) -0.0023(13) -0.0055(12)
C19 0.0426(11) 0.0464(12) 0.0413(11) -0.0248(10) 0.0019(9) -0.0063(10)
C20 0.0402(11) 0.0510(13) 0.0464(12) -0.0264(10) 0.0026(9) -0.0151(10)
C21 0.0370(10) 0.0408(11) 0.0416(11) -0.0198(9) 0.0071(9) -0.0133(9)
C22 0.0743(19) 0.092(2) 0.0508(16) -0.0430(16) 0.0092(14) -0.0287(18)
F7 0.289(16) 0.101(6) 0.050(5) -0.020(4) -0.049(7) -0.017(9)
F8 0.084(3) 0.184(12) 0.099(6) -0.114(8) 0.030(4) -0.033(5)
F9 0.113(11) 0.220(11) 0.096(8) -0.119(9) 0.038(7) -0.100(9)
F7' 0.279(14) 0.122(6) 0.092(6) -0.085(5) -0.006(7) 0.030(8)
F8' 0.078(4) 0.31(2) 0.084(5) -0.112(11) -0.003(4) -0.068(10)
F9' 0.114(4) 0.175(13) 0.038(4) -0.045(6) 0.019(3) -0.081(6)
C23 0.0475(13) 0.0646(15) 0.0486(14) -0.0274(12) 0.0133(11) -0.0264(12)
C24 0.242(18) 0.186(15) 0.121(10) -0.009(9) -0.013(11) -0.084(13)
C25 0.192(9) 0.154(7) 0.160(9) -0.019(5) 0.105(7) -0.001(6)
C26 0.305(13) 0.202(8) 0.155(8) -0.097(7) 0.141(8) -0.183(9)
C27 0.190(10) 0.63(3) 0.182(10) -0.122(16) 0.120(9) -0.237(16)

loop_
_atom_type_symbol
_atom_type_description
_atom_type_scat_dispersion_real
_atom_type_scat_dispersion_imag
_atom_type_scat_source
C C 0.0033 0.0016 'International Tables Vol C Tables 4.2.6.8 and 6.1.1.4'
H H 0.0000 0.0000 'International Tables Vol C Tables 4.2.6.8 and 6.1.1.4'
N N 0.0061 0.0033 'International Tables Vol C Tables 4.2.6.8 and 6.1.1.4'
O O 0.0106 0.0060 'International Tables Vol C Tables 4.2.6.8 and 6.1.1.4'
F F 0.0171 0.0103 'International Tables Vol C Tables 4.2.6.8 and 6.1.1.4'
Mn Mn 0.3368 0.7283 'International Tables Vol C Tables 4.2.6.8 and 6.1.1.4'

loop_
_geom_angle_atom_site_label_1
_geom_angle_atom_site_label_2
_geom_angle_atom_site_label_3
_geom_angle
_geom_angle_site_symmetry_1
_geom_angle_site_symmetry_3
O4 Mn1 O1 174.37(6) . .
O4 Mn1 O2 96.08(6) . .
O1 Mn1 O2 81.47(6) . .
O4 Mn1 O3 81.64(6) . .
O1 Mn1 O3 103.00(6) . .
O2 Mn1 O3 83.04(6) . .
O4 Mn1 N2 96.88(7) . 2_656
O1 Mn1 N2 86.17(6) . 2_656
O2 Mn1 N2 165.53(6) . 2_656
O3 Mn1 N2 92.51(7) . 2_656
O4 Mn1 N1 84.81(6) . .
O1 Mn1 N1 90.45(7) . .
O2 Mn1 N1 97.12(7) . .
O3 Mn1 N1 166.39(6) . .
N2 Mn1 N1 90.44(7) 2_656 .
C14 O1 Mn1 130.17(15) . .
C16 O2 Mn1 128.99(14) . .
C19 O3 Mn1 128.28(14) . .
C21 O4 Mn1 130.43(14) . .
C1 N1 C5 116.3(2) . .
C1 N1 Mn1 120.06(16) . .
C5 N1 Mn1 123.63(15) . .
C12 N2 C11 116.3(2) . .
C12 N2 Mn1 123.65(15) . 2_656
C11 N2 Mn1 119.64(16) . 2_656
N1 C1 C2 123.3(2) . .
C1 C2 C3 120.2(2) . .
C4 C3 C2 116.6(2) . .
C4 C3 C6 122.4(2) . .
C2 C3 C6 121.0(2) . .
C3 C4 C5 120.1(2) . .
N1 C5 C4 123.5(2) . .
C3 C6 C7 113.2(2) . .
C6 C7 C8 112.5(2) . .
C9 C8 C7 111.1(2) . .
C10 C9 C13 116.5(2) . .
C10 C9 C8 121.3(2) . .
C13 C9 C8 122.0(2) . .
C11 C10 C9 120.1(2) . .
N2 C11 C10 123.3(2) . .
N2 C12 C13 123.4(2) . .
C12 C13 C9 120.1(2) . .
O1 C14 C15 128.3(2) . .
O1 C14 C17 113.5(2) . .
C15 C14 C17 118.2(2) . .
C14 C15 C16 122.1(2) . .
O2 C16 C15 128.5(2) . .
O2 C16 C18 113.6(2) . .
C15 C16 C18 117.8(2) . .
F1 C17 F3' 73.5(6) . .
F1 C17 F2 110.3(8) . .
F3' C17 F2 121.2(7) . .
F1 C17 F2' 121.3(7) . .
F3' C17 F2' 113.0(7) . .
F2 C17 F2' 14.5(10) . .
F1 C17 F3 104.8(5) . .
F3' C17 F3 32.1(6) . .
F2 C17 F3 103.3(7) . .
F2' C17 F3 90.7(7) . .
F1 C17 F1' 30.3(6) . .
F3' C17 F1' 103.2(7) . .
F2 C17 F1' 89.9(8) . .
F2' C17 F1' 103.9(7) . .
F3 C17 F1' 133.0(5) . .
F1 C17 C14 115.3(5) . .
F3' C17 C14 117.1(4) . .
F2 C17 C14 113.0(5) . .
F2' C17 C14 111.8(5) . .
F3 C17 C14 109.1(4) . .
F1' C17 C14 106.3(5) . .
F6 C18 F5 106.2(2) . .
F6 C18 F4 107.7(3) . .
F5 C18 F4 106.6(2) . .
F6 C18 C16 110.9(2) . .
F5 C18 C16 111.1(2) . .
F4 C18 C16 114.0(2) . .
O3 C19 C20 128.6(2) . .
O3 C19 C22 114.6(2) . .
C20 C19 C22 116.8(2) . .
C21 C20 C19 122.1(2) . .
O4 C21 C20 128.20(19) . .
O4 C21 C23 113.46(19) . .
C20 C21 C23 118.31(19) . .
F9' C22 F7 20.9(11) . .
F9' C22 F9 123.5(9) . .
F7 C22 F9 110.4(10) . .
F9' C22 F8 84.6(9) . .
F7 C22 F8 103.8(9) . .
F9 C22 F8 102.5(9) . .
F9' C22 F8' 105.0(10) . .
F7 C22 F8' 87.3(11) . .
F9 C22 F8' 27.7(14) . .
F8 C22 F8' 124.4(9) . .
F9' C22 F7' 105.7(9) . .
F7 C22 F7' 123.9(9) . .
F9 C22 F7' 87.0(10) . .
F8 C22 F7' 21.6(10) . .
F8' C22 F7' 113.0(10) . .
F9' C22 C19 113.4(6) . .
F7 C22 C19 111.9(7) . .
F9 C22 C19 114.7(8) . .
F8 C22 C19 112.6(5) . .
F8' C22 C19 112.8(8) . .
F7' C22 C19 106.9(6) . .
F11 C23 F12 106.8(2) . .
F11 C23 F10 106.1(2) . .
F12 C23 F10 107.6(2) . .
F11 C23 C21 110.4(2) . .
F12 C23 C21 112.02(19) . .
F10 C23 C21 113.6(2) . .
C26 C25 C27 138.1(9) . 2_756
C26 C25 C24 143.5(6) . .
C27 C25 C24 78.3(9) 2_756 .
C25 C26 C27 121.7(6) . .
C26 C27 C25 100.1(9) . 2_756

loop_
_geom_bond_atom_site_label_1
_geom_bond_atom_site_label_2
_geom_bond_distance
_geom_bond_site_symmetry_2
Mn1 O4 2.1441(15) .
Mn1 O1 2.1582(15) .
Mn1 O2 2.1818(16) .
Mn1 O3 2.2006(16) .
Mn1 N2 2.2395(19) 2_656
Mn1 N1 2.2477(19) .
F4 C18 1.325(3) .
F5 C18 1.317(3) .
F6 C18 1.316(3) .
F10 C23 1.325(3) .
F11 C23 1.315(3) .
F12 C23 1.316(3) .
O1 C14 1.247(3) .
O2 C16 1.246(3) .
O3 C19 1.245(3) .
O4 C21 1.250(3) .
N1 C1 1.338(3) .
N1 C5 1.340(3) .
N2 C12 1.338(3) .
N2 C11 1.346(3) .
N2 Mn1 2.2395(19) 2_656
C1 C2 1.380(4) .
C2 C3 1.382(4) .
C3 C4 1.377(3) .
C3 C6 1.506(3) .
C4 C5 1.379(3) .
C6 C7 1.529(3) .
C7 C8 1.531(3) .
C8 C9 1.502(3) .
C9 C10 1.384(3) .
C9 C13 1.385(3) .
C10 C11 1.374(4) .
C12 C13 1.376(3) .
C14 C15 1.381(3) .
C14 C17 1.532(3) .
C15 C16 1.385(3) .
C16 C18 1.526(3) .
C17 F1 1.194(8) .
C17 F3' 1.249(7) .
C17 F2 1.271(11) .
C17 F2' 1.304(10) .
C17 F3 1.393(8) .
C17 F1' 1.446(10) .
C19 C20 1.394(3) .
C19 C22 1.529(3) .
C20 C21 1.385(3) .
C21 C23 1.526(3) .
C22 F9' 1.287(11) .
C22 F7 1.293(13) .
C22 F9 1.294(15) .
C22 F8 1.297(10) .
C22 F8' 1.307(17) .
C22 F7' 1.314(14) .
C24 C25 1.5447 .
C25 C26 1.306(12) .
C25 C27 1.405(11) 2_756
C26 C27 1.3900 .
C27 C25 1.405(11) 2_756
